data_7157400
loop_
_publ_author_name
'Kato, Shin-Ichiro'
'Kijima, Tomokazu'
'Shiota, Yoshihito'
'Abe, Tsukasa'
'Kuwako, Satoshi'
'Miyauchi, Hidenori'
'Yoshikawa, Naoki'
'Yamamoto, Koji'
'Yoshizawa, Kazunari'
'Yoshihara, Toshitada'
'Tobita, Seiji'
'Nakamura, Yosuke'

_publ_section_title
;
 Chemical transformations of push-pull fluorenones: push-pull
 dibenzodicyanofulvenes as well as fluorenone- and
 dibenzodicyanofulvene-tetracyanobutadiene conjugates.
;
_journal_issue 22
_journal_name_full 'Organic &amp; biomolecular chemistry'
_journal_page_first 4198
_journal_page_last 4209
_journal_paper_doi 10.1039/c9ob02706h
_journal_volume 18
_journal_year 2020
_chemical_formula_moiety 'C48 H49 N3'
_chemical_formula_sum 'C48 H49 N3'
_chemical_formula_weight 667.94
_space_group_crystal_system triclinic
_space_group_IT_number 2
_space_group_name_Hall '-P 1'
_space_group_name_H-M_alt 'P -1'
_atom_sites_solution_hydrogens geom
_atom_sites_solution_primary direct
_atom_sites_solution_secondary difmap
_audit_update_record
;
2019-06-03 deposited with the CCDC.	2020-03-11 downloaded from the CCDC.
;
_cell_angle_alpha 85.880(6)
_cell_angle_beta 86.682(6)
_cell_angle_gamma 79.303(7)
_cell_formula_units_Z 2
_cell_length_a 11.1504(15)
_cell_length_b 11.5820(11)
_cell_length_c 14.992(2)
_cell_measurement_reflns_used 6671
_cell_measurement_temperature 113
_cell_measurement_theta_max 27.50
_cell_measurement_theta_min 3.10
_cell_volume 1895.6(4)
_computing_cell_refinement 'CrystalClear-SM Expert 2.1 b29'
_computing_data_collection 'CrystalClear-SM Expert 2.1 b29 (Rigaku, 2013)'
_computing_data_reduction 'CrystalClear-SM Expert 2.1 b29'
_computing_molecular_graphics 'CrystalStructure 4.1'
_computing_publication_material 'CrystalStructure 4.1 (Rigaku, 2014)'
_computing_structure_refinement 'SHELXL2013 (Sheldrick, 2008)'
_computing_structure_solution 'SIR2011 (Burla, et al., 2012)'
_diffrn_ambient_temperature 113
_diffrn_detector_area_resol_mean 5.814
_diffrn_measured_fraction_theta_full 0.995
_diffrn_measured_fraction_theta_max 0.992
_diffrn_measurement_device_type 'Rigaku XtaLAB P200'
_diffrn_measurement_method \w
_diffrn_radiation_type 'Mo K\a'
_diffrn_radiation_wavelength 0.71075
_diffrn_reflns_av_R_equivalents 0.0335
_diffrn_reflns_Laue_measured_fraction_full 0.995
_diffrn_reflns_Laue_measured_fraction_max 0.992
_diffrn_reflns_limit_h_max 14
_diffrn_reflns_limit_h_min -13
_diffrn_reflns_limit_k_max 15
_diffrn_reflns_limit_k_min -14
_diffrn_reflns_limit_l_max 19
_diffrn_reflns_limit_l_min -19
_diffrn_reflns_number 31529
_diffrn_reflns_point_group_measured_fraction_full 0.995
_diffrn_reflns_point_group_measured_fraction_max 0.992
_diffrn_reflns_theta_full 25.242
_diffrn_reflns_theta_max 27.518
_diffrn_reflns_theta_min 3.112
_diffrn_standards_number 0
_exptl_absorpt_coefficient_mu 0.068
_exptl_absorpt_correction_T_max 0.997
_exptl_absorpt_correction_T_min 0.865
_exptl_absorpt_correction_type multi-scan
_exptl_absorpt_process_details 'REQAB (Rigaku, 1998)'
_exptl_crystal_colour orange
_exptl_crystal_density_diffrn 1.170
_exptl_crystal_density_method 'not measured'
_exptl_crystal_description prism
_exptl_crystal_F_000 716.00
_exptl_crystal_size_max 0.260
_exptl_crystal_size_mid 0.100
_exptl_crystal_size_min 0.050
_refine_diff_density_max 0.35
_refine_diff_density_min -0.21
_refine_ls_extinction_method none
_refine_ls_goodness_of_fit_ref 1.053
_refine_ls_hydrogen_treatment constr
_refine_ls_number_parameters 470
_refine_ls_number_reflns 8639
_refine_ls_number_restraints 0
_refine_ls_R_factor_all 0.0531
_refine_ls_R_factor_gt 0.0433
_refine_ls_shift/su_max 0.000
_refine_ls_structure_factor_coef Fsqd
_refine_ls_weighting_details 'w = 1/[\s^2^(Fo^2^)+(0.0668P)^2^+0.3773P] where P=(Fo^2^+2Fc^2^)/3'
_refine_ls_weighting_scheme calc
_refine_ls_wR_factor_gt 0.1189
_refine_ls_wR_factor_ref 0.1229
_reflns_number_gt 6982
_reflns_number_total 8639
_reflns_threshold_expression F^2^>2.0\s(F^2^)
_cod_data_source_file c9ob02706h2.cif
_cod_data_source_block kiji0423_01_
_cod_depositor_comments 'Adding full bibliography for 7157394--7157405.cif.'
_cod_database_code 7157400
_shelxl_res_file
;
TITL kiji0423_01_
CELL  0.71075 11.15040 11.58200 14.99200 85.88000 86.68200 79.30300
ZERR  2 0.00150 0.00110 0.00200 0.00600 0.00600 0.00700
LATT 1
SFAC C H N
UNIT 96 98 6
L.S. 10
FMAP 2
PLAN -25
WPDB -2
HTAB
BOND $H
CONF
LIST 4
TEMP -160.0
ACTA
SIZE 0.260 0.100 0.050
WGHT    0.066800    0.377300
FVAR       0.44067
N16   3    0.854037   -0.083937    0.341837    11.00000    0.02041    0.03673 =
         0.05866    0.01156   -0.00274   -0.00434
N18   3    0.575629   -0.180101    0.520185    11.00000    0.02636    0.03569 =
         0.02332    0.00468   -0.00349   -0.00538
N25   3    0.457116    0.445483   -0.272583    11.00000    0.02315    0.02560 =
         0.01622    0.00242   -0.00109   -0.00595
C1    1    0.530884    0.000933    0.322157    11.00000    0.01714    0.02144 =
         0.01657   -0.00283   -0.00024   -0.00589
C2    1    0.544309    0.075933    0.239330    11.00000    0.01593    0.02236 =
         0.01554   -0.00048   -0.00118   -0.00395
C3    1    0.636946    0.137591    0.207098    11.00000    0.01521    0.02328 =
         0.01770   -0.00138   -0.00133   -0.00448
C4    1    0.624992    0.191521    0.120321    11.00000    0.01687    0.02542 =
         0.01875   -0.00015    0.00074   -0.00727
AFIX  43
H4    2    0.690542    0.225931    0.093837    11.00000   -1.20000
AFIX   0
C5    1    0.521779    0.196904    0.071392    11.00000    0.01858    0.02283 =
         0.01510   -0.00066    0.00006   -0.00435
C6    1    0.421858    0.147545    0.108794    11.00000    0.01614    0.02297 =
         0.01633   -0.00110   -0.00169   -0.00522
C7    1    0.436150    0.085425    0.191528    11.00000    0.01500    0.02152 =
         0.01719   -0.00183   -0.00064   -0.00494
C8    1    0.348835    0.025242    0.246593    11.00000    0.01660    0.01928 =
         0.01740   -0.00069    0.00028   -0.00421
C9    1    0.232959    0.006438    0.229440    11.00000    0.01710    0.02258 =
         0.02117   -0.00025   -0.00242   -0.00493
AFIX  43
H9    2    0.198028    0.032938    0.173627    11.00000   -1.20000
AFIX   0
C10   1    0.168696   -0.051876    0.295312    11.00000    0.01627    0.02560 =
         0.02840   -0.00023   -0.00159   -0.00736
AFIX  43
H10   2    0.089809   -0.065846    0.284034    11.00000   -1.20000
AFIX   0
C11   1    0.219103   -0.089570    0.377076    11.00000    0.02101    0.02595 =
         0.02543    0.00336    0.00206   -0.00808
AFIX  43
H11   2    0.172798   -0.126120    0.422174    11.00000   -1.20000
AFIX   0
C12   1    0.336624   -0.074703    0.394177    11.00000    0.02063    0.02435 =
         0.01951    0.00246   -0.00138   -0.00532
AFIX  43
H12   2    0.371310   -0.102463    0.449861    11.00000   -1.20000
AFIX   0
C13   1    0.402573   -0.018287    0.328053    11.00000    0.01549    0.02127 =
         0.01885   -0.00160   -0.00161   -0.00405
C14   1    0.620812   -0.057172    0.375464    11.00000    0.01916    0.02285 =
         0.01954    0.00009   -0.00251   -0.00535
C15   1    0.750117   -0.065737    0.355351    11.00000    0.02215    0.02632 =
         0.02901    0.00535   -0.00571   -0.00562
C17   1    0.594212   -0.126381    0.455226    11.00000    0.01835    0.02559 =
         0.02190   -0.00162   -0.00477   -0.00312
C19   1    0.512336    0.263427   -0.017936    11.00000    0.01615    0.02644 =
         0.01574    0.00096   -0.00241   -0.00912
C20   1    0.567644    0.211395   -0.094474    11.00000    0.01920    0.02459 =
         0.01994    0.00145   -0.00043   -0.00195
AFIX  43
H20   2    0.615394    0.134436   -0.089414    11.00000   -1.20000
AFIX   0
C21   1    0.553737    0.270832   -0.178153    11.00000    0.02285    0.02833 =
         0.01687   -0.00104    0.00262   -0.00327
AFIX  43
H21   2    0.592042    0.234159   -0.229736    11.00000   -1.20000
AFIX   0
C22   1    0.484082    0.383778   -0.187065    11.00000    0.01913    0.02492 =
         0.01652    0.00157   -0.00100   -0.00627
C23   1    0.430891    0.436392   -0.110264    11.00000    0.02803    0.02216 =
         0.02178   -0.00080    0.00107   -0.00191
AFIX  43
H23   2    0.384614    0.514014   -0.115108    11.00000   -1.20000
AFIX   0
C24   1    0.444565    0.376907   -0.026594    11.00000    0.03008    0.02665 =
         0.01745   -0.00267    0.00368   -0.00479
AFIX  43
H24   2    0.407325    0.414051    0.025102    11.00000   -1.20000
AFIX   0
C26   1    0.558234    0.498937   -0.316481    11.00000    0.02675    0.02752 =
         0.01943    0.00299    0.00238   -0.00728
AFIX  13
H26   2    0.523096    0.550790   -0.368364    11.00000   -1.20000
AFIX   0
C27   1    0.601652    0.578755   -0.253607    11.00000    0.03890    0.03278 =
         0.03048   -0.00282    0.00413   -0.01466
AFIX 137
H27A  2    0.656003    0.625589   -0.287030    11.00000   -1.20000
H27B  2    0.645910    0.530578   -0.205303    11.00000   -1.20000
H27C  2    0.530967    0.631436   -0.228050    11.00000   -1.20000
AFIX   0
C28   1    0.666436    0.412160   -0.354351    11.00000    0.02997    0.03704 =
         0.02701   -0.00171    0.00756   -0.00778
AFIX 137
H28A  2    0.710291    0.366036   -0.304983    11.00000   -1.20000
H28B  2    0.721813    0.455716   -0.390023    11.00000   -1.20000
H28C  2    0.636514    0.359143   -0.392307    11.00000   -1.20000
AFIX   0
C29   1    0.396525    0.376164   -0.329595    11.00000    0.02765    0.02647 =
         0.02238    0.00086   -0.00561   -0.00449
AFIX  13
H29   2    0.453336    0.300828   -0.341731    11.00000   -1.20000
AFIX   0
C30   1    0.362527    0.443293   -0.418235    11.00000    0.04400    0.03299 =
         0.02605    0.00367   -0.01269   -0.00672
AFIX 137
H30A  2    0.437024    0.450162   -0.454664    11.00000   -1.20000
H30B  2    0.316896    0.522088   -0.406914    11.00000   -1.20000
H30C  2    0.311759    0.400871   -0.450225    11.00000   -1.20000
AFIX   0
C31   1    0.281134    0.347917   -0.279768    11.00000    0.03021    0.04974 =
         0.03572    0.00179   -0.00613   -0.01619
AFIX 137
H31A  2    0.230080    0.420864   -0.260332    11.00000   -1.20000
H31B  2    0.303755    0.294400   -0.227345    11.00000   -1.20000
H31C  2    0.235489    0.310354   -0.319639    11.00000   -1.20000
AFIX   0
C32   1    0.734451    0.166524    0.260646    11.00000    0.01729    0.02289 =
         0.01856    0.00208   -0.00374   -0.00655
C33   1    0.706538    0.207152    0.346175    11.00000    0.01690    0.02446 =
         0.01899    0.00198   -0.00100   -0.00567
AFIX  43
H33   2    0.627252    0.207157    0.373033    11.00000   -1.20000
AFIX   0
C34   1    0.793682    0.247756    0.392702    11.00000    0.02109    0.02373 =
         0.01743    0.00017   -0.00249   -0.00440
AFIX  43
H34   2    0.772746    0.273840    0.451178    11.00000   -1.20000
AFIX   0
C35   1    0.910924    0.251055    0.355535    11.00000    0.01880    0.02193 =
         0.02181    0.00138   -0.00568   -0.00523
C36   1    0.938368    0.207920    0.270398    11.00000    0.01504    0.02953 =
         0.02284    0.00084   -0.00138   -0.00574
AFIX  43
H36   2    1.018008    0.206784    0.243865    11.00000   -1.20000
AFIX   0
C37   1    0.852739    0.166843    0.223722    11.00000    0.01828    0.02881 =
         0.01857   -0.00165   -0.00096   -0.00597
AFIX  43
H37   2    0.874527    0.138558    0.165983    11.00000   -1.20000
AFIX   0
C38   1    1.005897    0.304569    0.401246    11.00000    0.01923    0.02874 =
         0.02766   -0.00489   -0.00561   -0.00642
C39   1    0.961963    0.343730    0.494692    11.00000    0.03556    0.04492 =
         0.02891   -0.00748   -0.00413   -0.01786
AFIX 137
H39A  2    0.944847    0.275772    0.532769    11.00000   -1.20000
H39B  2    0.887368    0.403429    0.490378    11.00000   -1.20000
H39C  2    1.025513    0.377089    0.520823    11.00000   -1.20000
AFIX   0
C40   1    1.125323    0.216338    0.409403    11.00000    0.03259    0.05043 =
         0.06848   -0.02750   -0.02702    0.00796
AFIX 137
H40A  2    1.156669    0.192724    0.349744    11.00000   -1.20000
H40B  2    1.110623    0.146849    0.446661    11.00000   -1.20000
H40C  2    1.185380    0.252774    0.437043    11.00000   -1.20000
AFIX   0
C41   1    1.031618    0.412986    0.343064    11.00000    0.04025    0.04380 =
         0.03782   -0.00615    0.00128   -0.02300
AFIX 137
H41A  2    0.956343    0.471830    0.338949    11.00000   -1.20000
H41B  2    1.060814    0.389444    0.282970    11.00000   -1.20000
H41C  2    1.094082    0.446742    0.370215    11.00000   -1.20000
AFIX   0
C42   1    0.303415    0.172511    0.062619    11.00000    0.01609    0.02516 =
         0.01875    0.00358   -0.00252   -0.00743
C43   1    0.286727    0.119700   -0.015125    11.00000    0.01870    0.03006 =
         0.02084   -0.00119   -0.00237   -0.00587
AFIX  43
H43   2    0.350752    0.062843   -0.039121    11.00000   -1.20000
AFIX   0
C44   1    0.176721    0.149749   -0.057906    11.00000    0.02320    0.03672 =
         0.02131   -0.00185   -0.00392   -0.01049
AFIX  43
H44   2    0.166649    0.112618   -0.110755    11.00000   -1.20000
AFIX   0
C45   1    0.080512    0.233633   -0.024648    11.00000    0.01790    0.03174 =
         0.02292    0.00678   -0.00299   -0.00937
C46   1    0.098538    0.285916    0.052975    11.00000    0.01931    0.02815 =
         0.02814    0.00154   -0.00039   -0.00409
AFIX  43
H46   2    0.034824    0.343074    0.076977    11.00000   -1.20000
AFIX   0
C47   1    0.208349    0.255950    0.096133    11.00000    0.02225    0.02841 =
         0.02114   -0.00137   -0.00185   -0.00674
AFIX  43
H47   2    0.218488    0.292885    0.149060    11.00000   -1.20000
AFIX   0
C48   1   -0.039901    0.263515   -0.073881    11.00000    0.01836    0.04819 =
         0.02843    0.00613   -0.00668   -0.00751
C49   1   -0.014057    0.309519   -0.170485    11.00000    0.02805    0.10131 =
         0.03427    0.02358   -0.00955   -0.00498
AFIX 137
H49A  2    0.023417    0.379555   -0.169728    11.00000   -1.20000
H49B  2   -0.090859    0.329980   -0.201482    11.00000   -1.20000
H49C  2    0.041751    0.248355   -0.201842    11.00000   -1.20000
AFIX   0
C50   1   -0.094368    0.151085   -0.075093    11.00000    0.02224    0.05655 =
         0.05040   -0.01474   -0.00895   -0.01020
AFIX 137
H50A  2   -0.170430    0.168725   -0.107126    11.00000   -1.20000
H50B  2   -0.111404    0.122047   -0.013509    11.00000   -1.20000
H50C  2   -0.035993    0.090807   -0.105416    11.00000   -1.20000
AFIX   0
C51   1   -0.134240    0.357000   -0.027917    11.00000    0.02020    0.04516 =
         0.04868    0.00719   -0.00856   -0.00569
AFIX 137
H51A  2   -0.148526    0.330258    0.034649    11.00000   -1.20000
H51B  2   -0.211065    0.369339   -0.058856    11.00000   -1.20000
H51C  2   -0.103384    0.431111   -0.030186    11.00000   -1.20000
AFIX   0
HKLF 4
 
REM  kiji0423_01_
REM R1 =  0.0433 for    6982 Fo > 4sig(Fo)  and  0.0531 for all    8639 data
REM    470 parameters refined using      0 restraints
 
END  
     
WGHT      0.0668      0.3763 

REM No hydrogen bonds found for HTAB generation

REM Highest difference peak  0.352,  deepest hole -0.207,  1-sigma level  0.041
Q1    1   0.3614  0.1602  0.0864  11.00000  0.05    0.35
Q2    1   0.9579  0.2788  0.3796  11.00000  0.05    0.34
Q3    1   0.5493  0.0488  0.2833  11.00000  0.05    0.32
Q4    1   0.4945  0.0786  0.2125  11.00000  0.05    0.31
Q5    1   0.4841  0.1047  0.2206  11.00000  0.05    0.31
Q6    1   0.0215  0.2480 -0.0488  11.00000  0.05    0.30
Q7    1   0.5193  0.2294  0.0250  11.00000  0.05    0.29
Q8    1   0.4645 -0.0080  0.3357  11.00000  0.05    0.29
Q9    1   0.6843  0.1547  0.2348  11.00000  0.05    0.29
Q10   1   0.3849  0.0587  0.2134  11.00000  0.05    0.27
Q11   1   0.5001  0.3171 -0.1835  11.00000  0.05    0.27
Q12   1   1.0097  0.2569  0.5053  11.00000  0.05    0.26
Q13   1   0.3744 -0.0025  0.2869  11.00000  0.05    0.26
Q14   1   0.4696  0.1841  0.0908  11.00000  0.05    0.26
Q15   1   0.4187  0.1430  0.1638  11.00000  0.05    0.25
Q16   1   0.5337  0.3381 -0.1778  11.00000  0.05    0.25
Q17   1   0.5794 -0.0475  0.3383  11.00000  0.05    0.25
Q18   1   0.5776 -0.0001  0.3609  11.00000  0.05    0.24
Q19   1   0.5807  0.1878  0.0876  11.00000  0.05    0.24
Q20   1   0.4516  0.4050 -0.1477  11.00000  0.05    0.24
Q21   1   0.3718 -0.0462  0.3585  11.00000  0.05    0.23
Q22   1   1.1402  0.2889  0.3498  11.00000  0.05    0.23
Q23   1   0.6330  0.1570  0.1642  11.00000  0.05    0.23
Q24   1   0.2963  0.1379  0.0293  11.00000  0.05    0.22
Q25   1   0.2813 -0.0754  0.3817  11.00000  0.05    0.22
;

loop_
_symmetry_equiv_pos_site_id
_space_group_symop_operation_xyz
1 +X,+Y,+Z
2 -X,-Y,-Z

loop_
_atom_site_label
_atom_site_type_symbol
_atom_site_fract_x
_atom_site_fract_y
_atom_site_fract_z
_atom_site_U_iso_or_equiv
_atom_site_adp_type
_atom_site_occupancy
_atom_site_site_symmetry_multiplicity
_atom_site_calc_flag
_atom_site_refinement_flags
_atom_site_disorder_assembly
_atom_site_disorder_group
N16 N 0.85404(11) -0.08394(11) 0.34184(10) 0.0394(3) Uani 1 2 d . . .
N18 N 0.57563(10) -0.18010(11) 0.52019(7) 0.0287(2) Uani 1 2 d . . .
N25 N 0.45712(9) 0.44548(9) -0.27258(7) 0.0216(2) Uani 1 2 d . . .
C1 C 0.53088(10) 0.00093(10) 0.32216(8) 0.0180(2) Uani 1 2 d . . .
C2 C 0.54431(10) 0.07593(10) 0.23933(7) 0.0179(2) Uani 1 2 d . . .
C3 C 0.63695(10) 0.13759(11) 0.20710(8) 0.0186(2) Uani 1 2 d . . .
C4 C 0.62499(11) 0.19152(11) 0.12032(8) 0.0200(2) Uani 1 2 d . . .
C5 C 0.52178(10) 0.19690(11) 0.07139(7) 0.0188(2) Uani 1 2 d . . .
C6 C 0.42186(10) 0.14755(10) 0.10879(8) 0.0182(2) Uani 1 2 d . . .
C7 C 0.43615(10) 0.08543(10) 0.19153(8) 0.0177(2) Uani 1 2 d . . .
C8 C 0.34883(10) 0.02524(10) 0.24659(8) 0.0177(2) Uani 1 2 d . . .
C9 C 0.23296(10) 0.00644(11) 0.22944(8) 0.0201(2) Uani 1 2 d . . .
C10 C 0.16870(11) -0.05188(11) 0.29531(9) 0.0230(3) Uani 1 2 d . . .
C11 C 0.21910(11) -0.08957(11) 0.37708(9) 0.0240(3) Uani 1 2 d . . .
C12 C 0.33662(11) -0.07470(11) 0.39418(8) 0.0215(2) Uani 1 2 d . . .
C13 C 0.40257(10) -0.01829(10) 0.32805(8) 0.0184(2) Uani 1 2 d . . .
C14 C 0.62081(11) -0.05717(11) 0.37546(8) 0.0203(2) Uani 1 2 d . . .
C15 C 0.75012(12) -0.06574(12) 0.35535(9) 0.0258(3) Uani 1 2 d . . .
C17 C 0.59421(11) -0.12638(11) 0.45523(8) 0.0219(2) Uani 1 2 d . . .
C19 C 0.51234(10) 0.26343(11) -0.01794(8) 0.0188(2) Uani 1 2 d . . .
C20 C 0.56764(11) 0.21139(11) -0.09447(8) 0.0217(2) Uani 1 2 d . . .
C21 C 0.55374(11) 0.27083(11) -0.17815(8) 0.0230(3) Uani 1 2 d . . .
C22 C 0.48408(11) 0.38378(11) -0.18707(8) 0.0200(2) Uani 1 2 d . . .
C23 C 0.43089(12) 0.43639(11) -0.11026(8) 0.0244(3) Uani 1 2 d . . .
C24 C 0.44457(12) 0.37691(11) -0.02659(8) 0.0249(3) Uani 1 2 d . . .
C26 C 0.55823(12) 0.49894(11) -0.31648(8) 0.0246(3) Uani 1 2 d . . .
C27 C 0.60165(14) 0.57876(13) -0.25361(10) 0.0332(3) Uani 1 2 d . . .
C28 C 0.66644(13) 0.41216(13) -0.35435(9) 0.0315(3) Uani 1 2 d . . .
C29 C 0.39652(12) 0.37616(12) -0.32959(8) 0.0255(3) Uani 1 2 d . . .
C30 C 0.36253(15) 0.44329(13) -0.41824(9) 0.0342(3) Uani 1 2 d . . .
C31 C 0.28113(14) 0.34792(15) -0.27977(10) 0.0374(3) Uani 1 2 d . . .
C32 C 0.73445(10) 0.16652(11) 0.26065(8) 0.0193(2) Uani 1 2 d . . .
C33 C 0.70654(11) 0.20715(11) 0.34618(8) 0.0200(2) Uani 1 2 d . . .
C34 C 0.79368(11) 0.24776(11) 0.39270(8) 0.0207(2) Uani 1 2 d . . .
C35 C 0.91092(11) 0.25105(11) 0.35554(8) 0.0206(2) Uani 1 2 d . . .
C36 C 0.93837(11) 0.20792(11) 0.27040(8) 0.0224(2) Uani 1 2 d . . .
C37 C 0.85274(11) 0.16684(11) 0.22372(8) 0.0217(2) Uani 1 2 d . . .
C38 C 1.00590(11) 0.30457(12) 0.40125(9) 0.0246(3) Uani 1 2 d . . .
C39 C 0.96196(14) 0.34373(14) 0.49469(9) 0.0348(3) Uani 1 2 d . . .
C40 C 1.12532(15) 0.21634(16) 0.40940(14) 0.0504(5) Uani 1 2 d . . .
C41 C 1.03162(15) 0.41299(15) 0.34306(11) 0.0386(3) Uani 1 2 d . . .
C42 C 0.30342(10) 0.17251(11) 0.06262(8) 0.0197(2) Uani 1 2 d . . .
C43 C 0.28673(11) 0.11970(12) -0.01513(8) 0.0230(3) Uani 1 2 d . . .
C44 C 0.17672(12) 0.14975(12) -0.05791(9) 0.0263(3) Uani 1 2 d . . .
C45 C 0.08051(11) 0.23363(12) -0.02465(8) 0.0239(3) Uani 1 2 d . . .
C46 C 0.09854(11) 0.28592(12) 0.05297(9) 0.0254(3) Uani 1 2 d . . .
C47 C 0.20835(11) 0.25595(11) 0.09613(8) 0.0236(3) Uani 1 2 d . . .
C48 C -0.03990(12) 0.26352(14) -0.07388(9) 0.0317(3) Uani 1 2 d . . .
C49 C -0.01406(15) 0.3095(2) -0.17049(11) 0.0565(5) Uani 1 2 d . . .
C50 C -0.09437(13) 0.15108(16) -0.07509(12) 0.0418(4) Uani 1 2 d . . .
C51 C -0.13424(13) 0.35700(14) -0.02792(11) 0.0383(4) Uani 1 2 d . . .
H4 H 0.69054 0.22593 0.09384 0.0240 Uiso 1 2 calc R . .
H9 H 0.19803 0.03294 0.17363 0.0241 Uiso 1 2 calc R . .
H10 H 0.08981 -0.06585 0.28403 0.0276 Uiso 1 2 calc R . .
H11 H 0.1728 -0.12612 0.42217 0.0288 Uiso 1 2 calc R . .
H12 H 0.37131 -0.10246 0.44986 0.0258 Uiso 1 2 calc R . .
H20 H 0.61539 0.13444 -0.08941 0.0260 Uiso 1 2 calc R . .
H21 H 0.59204 0.23416 -0.22974 0.0276 Uiso 1 2 calc R . .
H23 H 0.38461 0.51401 -0.11511 0.0293 Uiso 1 2 calc R . .
H24 H 0.40733 0.41405 0.0251 0.0299 Uiso 1 2 calc R . .
H26 H 0.5231 0.55079 -0.36836 0.0295 Uiso 1 2 calc R . .
H27A H 0.656 0.62559 -0.28703 0.0398 Uiso 1 2 calc R . .
H27B H 0.64591 0.53058 -0.2053 0.0398 Uiso 1 2 calc R . .
H27C H 0.53097 0.63144 -0.22805 0.0398 Uiso 1 2 calc R . .
H28A H 0.71029 0.36604 -0.30498 0.0378 Uiso 1 2 calc R . .
H28B H 0.72181 0.45572 -0.39002 0.0378 Uiso 1 2 calc R . .
H28C H 0.63651 0.35914 -0.39231 0.0378 Uiso 1 2 calc R . .
H29 H 0.45334 0.30083 -0.34173 0.0306 Uiso 1 2 calc R . .
H30A H 0.43702 0.45016 -0.45466 0.0411 Uiso 1 2 calc R . .
H30B H 0.3169 0.52209 -0.40691 0.0411 Uiso 1 2 calc R . .
H30C H 0.31176 0.40087 -0.45023 0.0411 Uiso 1 2 calc R . .
H31A H 0.23008 0.42086 -0.26033 0.0449 Uiso 1 2 calc R . .
H31B H 0.30376 0.2944 -0.22735 0.0449 Uiso 1 2 calc R . .
H31C H 0.23549 0.31035 -0.31964 0.0449 Uiso 1 2 calc R . .
H33 H 0.62725 0.20716 0.37303 0.0240 Uiso 1 2 calc R . .
H34 H 0.77275 0.27384 0.45118 0.0249 Uiso 1 2 calc R . .
H36 H 1.01801 0.20678 0.24387 0.0268 Uiso 1 2 calc R . .
H37 H 0.87453 0.13856 0.16598 0.0260 Uiso 1 2 calc R . .
H39A H 0.94485 0.27577 0.53277 0.0417 Uiso 1 2 calc R . .
H39B H 0.88737 0.40343 0.49038 0.0417 Uiso 1 2 calc R . .
H39C H 1.02551 0.37709 0.52082 0.0417 Uiso 1 2 calc R . .
H40A H 1.15667 0.19272 0.34974 0.0604 Uiso 1 2 calc R . .
H40B H 1.11062 0.14685 0.44666 0.0604 Uiso 1 2 calc R . .
H40C H 1.18538 0.25277 0.43704 0.0604 Uiso 1 2 calc R . .
H41A H 0.95634 0.47183 0.33895 0.0463 Uiso 1 2 calc R . .
H41B H 1.06081 0.38944 0.28297 0.0463 Uiso 1 2 calc R . .
H41C H 1.09408 0.44674 0.37021 0.0463 Uiso 1 2 calc R . .
H43 H 0.35075 0.06284 -0.03912 0.0276 Uiso 1 2 calc R . .
H44 H 0.16665 0.11262 -0.11076 0.0316 Uiso 1 2 calc R . .
H46 H 0.03482 0.34307 0.07698 0.0305 Uiso 1 2 calc R . .
H47 H 0.21849 0.29289 0.14906 0.0284 Uiso 1 2 calc R . .
H49A H 0.02342 0.37956 -0.16973 0.0677 Uiso 1 2 calc R . .
H49B H -0.09086 0.32998 -0.20148 0.0677 Uiso 1 2 calc R . .
H49C H 0.04175 0.24835 -0.20184 0.0677 Uiso 1 2 calc R . .
H50A H -0.17043 0.16872 -0.10713 0.0502 Uiso 1 2 calc R . .
H50B H -0.1114 0.12205 -0.01351 0.0502 Uiso 1 2 calc R . .
H50C H -0.03599 0.09081 -0.10542 0.0502 Uiso 1 2 calc R . .
H51A H -0.14853 0.33026 0.03465 0.0459 Uiso 1 2 calc R . .
H51B H -0.21106 0.36934 -0.05886 0.0459 Uiso 1 2 calc R . .
H51C H -0.10338 0.43111 -0.03019 0.0459 Uiso 1 2 calc R . .

loop_
_atom_site_aniso_label
_atom_site_aniso_U_11
_atom_site_aniso_U_22
_atom_site_aniso_U_33
_atom_site_aniso_U_12
_atom_site_aniso_U_13
_atom_site_aniso_U_23
N16 0.0204(6) 0.0367(7) 0.0587(9) -0.0043(5) -0.0027(5) 0.0116(6)
N18 0.0264(6) 0.0357(6) 0.0233(6) -0.0054(5) -0.0035(4) 0.0047(5)
N25 0.0232(5) 0.0256(5) 0.0162(5) -0.0060(4) -0.0011(4) 0.0024(4)
C1 0.0171(5) 0.0214(6) 0.0166(5) -0.0059(4) -0.0002(4) -0.0028(4)
C2 0.0159(5) 0.0224(6) 0.0155(5) -0.0040(4) -0.0012(4) -0.0005(4)
C3 0.0152(5) 0.0233(6) 0.0177(5) -0.0045(5) -0.0013(4) -0.0014(4)
C4 0.0169(5) 0.0254(6) 0.0187(6) -0.0073(5) 0.0007(4) -0.0001(5)
C5 0.0186(6) 0.0228(6) 0.0151(5) -0.0043(5) 0.0001(4) -0.0007(4)
C6 0.0161(5) 0.0230(6) 0.0163(5) -0.0052(4) -0.0017(4) -0.0011(4)
C7 0.0150(5) 0.0215(6) 0.0172(5) -0.0049(4) -0.0006(4) -0.0018(4)
C8 0.0166(5) 0.0193(6) 0.0174(5) -0.0042(4) 0.0003(4) -0.0007(4)
C9 0.0171(6) 0.0226(6) 0.0212(6) -0.0049(5) -0.0024(4) -0.0003(5)
C10 0.0163(6) 0.0256(6) 0.0284(6) -0.0074(5) -0.0016(5) -0.0002(5)
C11 0.0210(6) 0.0260(6) 0.0254(6) -0.0081(5) 0.0021(5) 0.0034(5)
C12 0.0206(6) 0.0244(6) 0.0195(6) -0.0053(5) -0.0014(5) 0.0025(5)
C13 0.0155(5) 0.0213(6) 0.0188(5) -0.0040(4) -0.0016(4) -0.0016(4)
C14 0.0192(6) 0.0228(6) 0.0195(6) -0.0053(5) -0.0025(4) 0.0001(5)
C15 0.0222(6) 0.0263(7) 0.0290(7) -0.0056(5) -0.0057(5) 0.0053(5)
C17 0.0184(6) 0.0256(6) 0.0219(6) -0.0031(5) -0.0048(5) -0.0016(5)
C19 0.0162(5) 0.0264(6) 0.0157(5) -0.0091(5) -0.0024(4) 0.0010(5)
C20 0.0192(6) 0.0246(6) 0.0199(6) -0.0019(5) -0.0004(4) 0.0014(5)
C21 0.0228(6) 0.0283(7) 0.0169(6) -0.0033(5) 0.0026(5) -0.0010(5)
C22 0.0191(6) 0.0249(6) 0.0165(5) -0.0063(5) -0.0010(4) 0.0016(5)
C23 0.0280(6) 0.0222(6) 0.0218(6) -0.0019(5) 0.0011(5) -0.0008(5)
C24 0.0301(7) 0.0267(7) 0.0175(6) -0.0048(5) 0.0037(5) -0.0027(5)
C26 0.0267(6) 0.0275(7) 0.0194(6) -0.0073(5) 0.0024(5) 0.0030(5)
C27 0.0389(8) 0.0328(8) 0.0305(7) -0.0147(6) 0.0041(6) -0.0028(6)
C28 0.0300(7) 0.0370(8) 0.0270(7) -0.0078(6) 0.0076(5) -0.0017(6)
C29 0.0277(7) 0.0265(7) 0.0224(6) -0.0045(5) -0.0056(5) 0.0009(5)
C30 0.0440(8) 0.0330(8) 0.0261(7) -0.0067(6) -0.0127(6) 0.0037(6)
C31 0.0302(7) 0.0497(9) 0.0357(8) -0.0162(7) -0.0061(6) 0.0018(7)
C32 0.0173(5) 0.0229(6) 0.0186(5) -0.0066(5) -0.0037(4) 0.0021(4)
C33 0.0169(5) 0.0245(6) 0.0190(6) -0.0057(5) -0.0010(4) 0.0020(5)
C34 0.0211(6) 0.0237(6) 0.0174(5) -0.0044(5) -0.0025(4) 0.0002(4)
C35 0.0188(6) 0.0219(6) 0.0218(6) -0.0052(5) -0.0057(5) 0.0014(5)
C36 0.0150(5) 0.0295(7) 0.0228(6) -0.0057(5) -0.0014(4) 0.0008(5)
C37 0.0183(6) 0.0288(7) 0.0186(6) -0.0060(5) -0.0010(4) -0.0017(5)
C38 0.0192(6) 0.0287(7) 0.0277(6) -0.0064(5) -0.0056(5) -0.0049(5)
C39 0.0356(8) 0.0449(9) 0.0289(7) -0.0179(7) -0.0041(6) -0.0075(6)
C40 0.0326(8) 0.0504(10) 0.0685(12) 0.0080(7) -0.0270(8) -0.0275(9)
C41 0.0403(8) 0.0438(9) 0.0378(8) -0.0230(7) 0.0013(7) -0.0062(7)
C42 0.0161(5) 0.0252(6) 0.0187(6) -0.0074(5) -0.0025(4) 0.0036(5)
C43 0.0187(6) 0.0301(7) 0.0208(6) -0.0059(5) -0.0024(5) -0.0012(5)
C44 0.0232(6) 0.0367(7) 0.0213(6) -0.0105(5) -0.0039(5) -0.0019(5)
C45 0.0179(6) 0.0317(7) 0.0229(6) -0.0094(5) -0.0030(5) 0.0068(5)
C46 0.0193(6) 0.0282(7) 0.0281(7) -0.0041(5) -0.0004(5) 0.0015(5)
C47 0.0222(6) 0.0284(7) 0.0211(6) -0.0067(5) -0.0019(5) -0.0014(5)
C48 0.0184(6) 0.0482(9) 0.0284(7) -0.0075(6) -0.0067(5) 0.0061(6)
C49 0.0280(8) 0.1013(16) 0.0343(9) -0.0050(9) -0.0095(7) 0.0236(9)
C50 0.0222(7) 0.0566(10) 0.0504(9) -0.0102(7) -0.0089(6) -0.0147(8)
C51 0.0202(7) 0.0452(9) 0.0487(9) -0.0057(6) -0.0086(6) 0.0072(7)

loop_
_atom_type_symbol
_atom_type_description
_atom_type_scat_dispersion_real
_atom_type_scat_dispersion_imag
_atom_type_scat_source
C C 0.0033 0.0016
;
International Tables for Crystallography
(Vol. C, Tables 4.2.6.8 and 6.1.1.4)
;
H H 0.0000 0.0000
;
International Tables for Crystallography
(Vol. C, Table 6.1.1.4)
;
N N 0.0061 0.0033
;
International Tables for Crystallography
(Vol. C, Tables 4.2.6.8 and 6.1.1.4)
;

loop_
_geom_angle_atom_site_label_1
_geom_angle_atom_site_label_2
_geom_angle_atom_site_label_3
_geom_angle
_geom_angle_publ_flag
_geom_angle_site_symmetry_1
_geom_angle_site_symmetry_2
_geom_angle_site_symmetry_3
C22 N25 C26 114.86(10) yes . . .
C22 N25 C29 111.27(10) yes . . .
C26 N25 C29 116.22(10) yes . . .
C2 C1 C13 106.53(9) yes . . .
C2 C1 C14 127.84(11) yes . . .
C13 C1 C14 124.76(11) yes . . .
C1 C2 C3 131.87(10) yes . . .
C1 C2 C7 107.70(10) yes . . .
C3 C2 C7 120.34(10) yes . . .
C2 C3 C4 116.35(11) yes . . .
C2 C3 C32 126.01(11) yes . . .
C4 C3 C32 116.91(11) yes . . .
C3 C4 C5 123.08(11) yes . . .
C4 C5 C6 120.15(10) yes . . .
C4 C5 C19 119.80(11) yes . . .
C6 C5 C19 119.87(10) yes . . .
C5 C6 C7 117.44(10) yes . . .
C5 C6 C42 119.42(10) yes . . .
C7 C6 C42 122.92(11) yes . . .
C2 C7 C6 121.83(11) yes . . .
C2 C7 C8 108.49(10) yes . . .
C6 C7 C8 129.62(11) yes . . .
C7 C8 C9 131.23(11) yes . . .
C7 C8 C13 108.38(10) yes . . .
C9 C8 C13 120.38(11) yes . . .
C8 C9 C10 119.10(11) yes . . .
C9 C10 C11 120.49(12) yes . . .
C10 C11 C12 121.04(12) yes . . .
C11 C12 C13 118.87(11) yes . . .
C1 C13 C8 108.05(10) yes . . .
C1 C13 C12 131.82(11) yes . . .
C8 C13 C12 119.99(11) yes . . .
C1 C14 C15 125.08(11) yes . . .
C1 C14 C17 121.89(11) yes . . .
C15 C14 C17 112.79(10) yes . . .
N16 C15 C14 173.36(15) yes . . .
N18 C17 C14 177.84(15) yes . . .
C5 C19 C20 120.62(10) yes . . .
C5 C19 C24 120.58(10) yes . . .
C20 C19 C24 118.76(11) yes . . .
C19 C20 C21 120.71(11) yes . . .
C20 C21 C22 120.57(11) yes . . .
N25 C22 C21 123.08(11) yes . . .
N25 C22 C23 118.21(10) yes . . .
C21 C22 C23 118.56(11) yes . . .
C22 C23 C24 120.88(11) yes . . .
C19 C24 C23 120.51(11) yes . . .
N25 C26 C27 110.40(10) yes . . .
N25 C26 C28 115.55(11) yes . . .
C27 C26 C28 110.57(12) yes . . .
N25 C29 C30 111.49(12) yes . . .
N25 C29 C31 109.03(11) yes . . .
C30 C29 C31 109.27(12) yes . . .
C3 C32 C33 120.32(10) yes . . .
C3 C32 C37 121.42(11) yes . . .
C33 C32 C37 117.87(12) yes . . .
C32 C33 C34 120.80(11) yes . . .
C33 C34 C35 121.73(11) yes . . .
C34 C35 C36 116.83(12) yes . . .
C34 C35 C38 123.29(11) yes . . .
C36 C35 C38 119.81(11) yes . . .
C35 C36 C37 121.93(11) yes . . .
C32 C37 C36 120.81(11) yes . . .
C35 C38 C39 112.67(11) yes . . .
C35 C38 C40 110.67(12) yes . . .
C35 C38 C41 108.35(11) yes . . .
C39 C38 C40 108.34(12) yes . . .
C39 C38 C41 108.26(12) yes . . .
C40 C38 C41 108.43(12) yes . . .
C6 C42 C43 122.46(10) yes . . .
C6 C42 C47 118.80(11) yes . . .
C43 C42 C47 118.66(11) yes . . .
C42 C43 C44 120.35(11) yes . . .
C43 C44 C45 121.38(13) yes . . .
C44 C45 C46 117.66(11) yes . . .
C44 C45 C48 119.58(12) yes . . .
C46 C45 C48 122.76(11) yes . . .
C45 C46 C47 121.17(11) yes . . .
C42 C47 C46 120.78(12) yes . . .
C45 C48 C49 109.45(11) yes . . .
C45 C48 C50 108.71(12) yes . . .
C45 C48 C51 112.18(12) yes . . .
C49 C48 C50 109.45(14) yes . . .
C49 C48 C51 108.72(13) yes . . .
C50 C48 C51 108.29(12) yes . . .
C3 C4 H4 118.455 no . . .
C5 C4 H4 118.464 no . . .
C8 C9 H9 120.448 no . . .
C10 C9 H9 120.448 no . . .
C9 C10 H10 119.755 no . . .
C11 C10 H10 119.755 no . . .
C10 C11 H11 119.480 no . . .
C12 C11 H11 119.483 no . . .
C11 C12 H12 120.565 no . . .
C13 C12 H12 120.562 no . . .
C19 C20 H20 119.649 no . . .
C21 C20 H20 119.644 no . . .
C20 C21 H21 119.722 no . . .
C22 C21 H21 119.705 no . . .
C22 C23 H23 119.553 no . . .
C24 C23 H23 119.567 no . . .
C19 C24 H24 119.749 no . . .
C23 C24 H24 119.745 no . . .
N25 C26 H26 106.600 no . . .
C27 C26 H26 106.589 no . . .
C28 C26 H26 106.591 no . . .
C26 C27 H27A 109.474 no . . .
C26 C27 H27B 109.471 no . . .
C26 C27 H27C 109.473 no . . .
H27A C27 H27B 109.471 no . . .
H27A C27 H27C 109.472 no . . .
H27B C27 H27C 109.466 no . . .
C26 C28 H28A 109.469 no . . .
C26 C28 H28B 109.468 no . . .
C26 C28 H28C 109.466 no . . .
H28A C28 H28B 109.476 no . . .
H28A C28 H28C 109.476 no . . .
H28B C28 H28C 109.473 no . . .
N25 C29 H29 109.002 no . . .
C30 C29 H29 109.001 no . . .
C31 C29 H29 109.019 no . . .
C29 C30 H30A 109.473 no . . .
C29 C30 H30B 109.461 no . . .
C29 C30 H30C 109.471 no . . .
H30A C30 H30B 109.472 no . . .
H30A C30 H30C 109.476 no . . .
H30B C30 H30C 109.475 no . . .
C29 C31 H31A 109.476 no . . .
C29 C31 H31B 109.462 no . . .
C29 C31 H31C 109.472 no . . .
H31A C31 H31B 109.471 no . . .
H31A C31 H31C 109.478 no . . .
H31B C31 H31C 109.468 no . . .
C32 C33 H33 119.593 no . . .
C34 C33 H33 119.606 no . . .
C33 C34 H34 119.141 no . . .
C35 C34 H34 119.134 no . . .
C35 C36 H36 119.034 no . . .
C37 C36 H36 119.031 no . . .
C32 C37 H37 119.597 no . . .
C36 C37 H37 119.591 no . . .
C38 C39 H39A 109.472 no . . .
C38 C39 H39B 109.477 no . . .
C38 C39 H39C 109.468 no . . .
H39A C39 H39B 109.475 no . . .
H39A C39 H39C 109.469 no . . .
H39B C39 H39C 109.467 no . . .
C38 C40 H40A 109.478 no . . .
C38 C40 H40B 109.471 no . . .
C38 C40 H40C 109.472 no . . .
H40A C40 H40B 109.469 no . . .
H40A C40 H40C 109.470 no . . .
H40B C40 H40C 109.467 no . . .
C38 C41 H41A 109.466 no . . .
C38 C41 H41B 109.468 no . . .
C38 C41 H41C 109.465 no . . .
H41A C41 H41B 109.477 no . . .
H41A C41 H41C 109.475 no . . .
H41B C41 H41C 109.477 no . . .
C42 C43 H43 119.823 no . . .
C44 C43 H43 119.828 no . . .
C43 C44 H44 119.307 no . . .
C45 C44 H44 119.311 no . . .
C45 C46 H46 119.417 no . . .
C47 C46 H46 119.415 no . . .
C42 C47 H47 119.611 no . . .
C46 C47 H47 119.613 no . . .
C48 C49 H49A 109.465 no . . .
C48 C49 H49B 109.470 no . . .
C48 C49 H49C 109.466 no . . .
H49A C49 H49B 109.475 no . . .
H49A C49 H49C 109.473 no . . .
H49B C49 H49C 109.479 no . . .
C48 C50 H50A 109.469 no . . .
C48 C50 H50B 109.467 no . . .
C48 C50 H50C 109.464 no . . .
H50A C50 H50B 109.480 no . . .
H50A C50 H50C 109.466 no . . .
H50B C50 H50C 109.481 no . . .
C48 C51 H51A 109.473 no . . .
C48 C51 H51B 109.473 no . . .
C48 C51 H51C 109.467 no . . .
H51A C51 H51B 109.472 no . . .
H51A C51 H51C 109.471 no . . .
H51B C51 H51C 109.472 no . . .

loop_
_geom_bond_atom_site_label_1
_geom_bond_atom_site_label_2
_geom_bond_distance
_geom_bond_publ_flag
_geom_bond_site_symmetry_1
_geom_bond_site_symmetry_2
N16 C15 1.1474(18) yes . .
N18 C17 1.1471(16) yes . .
N25 C22 1.4414(16) yes . .
N25 C26 1.4840(17) yes . .
N25 C29 1.4827(18) yes . .
C1 C2 1.4801(16) yes . .
C1 C13 1.4849(17) yes . .
C1 C14 1.3645(16) yes . .
C2 C3 1.4061(17) yes . .
C2 C7 1.4211(16) yes . .
C3 C4 1.4046(17) yes . .
C3 C32 1.4878(18) yes . .
C4 C5 1.3896(17) yes . .
C5 C6 1.4144(17) yes . .
C5 C19 1.4954(16) yes . .
C6 C7 1.3906(16) yes . .
C6 C42 1.4974(16) yes . .
C7 C8 1.4804(17) yes . .
C8 C9 1.3906(17) yes . .
C8 C13 1.4102(16) yes . .
C9 C10 1.3953(18) yes . .
C10 C11 1.3860(19) yes . .
C11 C12 1.3934(18) yes . .
C12 C13 1.3969(17) yes . .
C14 C15 1.4424(18) yes . .
C14 C17 1.4388(17) yes . .
C19 C20 1.3926(17) yes . .
C19 C24 1.3905(17) yes . .
C20 C21 1.3895(17) yes . .
C21 C22 1.3936(16) yes . .
C22 C23 1.3916(17) yes . .
C23 C24 1.3893(17) yes . .
C26 C27 1.524(2) yes . .
C26 C28 1.5300(18) yes . .
C29 C30 1.5215(18) yes . .
C29 C31 1.526(2) yes . .
C32 C33 1.3959(17) yes . .
C32 C37 1.4012(17) yes . .
C33 C34 1.3953(19) yes . .
C34 C35 1.3971(17) yes . .
C35 C36 1.4007(17) yes . .
C35 C38 1.538(2) yes . .
C36 C37 1.3862(19) yes . .
C38 C39 1.5289(19) yes . .
C38 C40 1.526(2) yes . .
C38 C41 1.539(2) yes . .
C42 C43 1.3918(18) yes . .
C42 C47 1.3921(16) yes . .
C43 C44 1.3920(18) yes . .
C44 C45 1.4015(17) yes . .
C45 C46 1.391(2) yes . .
C45 C48 1.5403(18) yes . .
C46 C47 1.3929(18) yes . .
C48 C49 1.537(2) yes . .
C48 C50 1.537(3) yes . .
C48 C51 1.534(2) yes . .
C4 H4 0.950 no . .
C9 H9 0.950 no . .
C10 H10 0.950 no . .
C11 H11 0.950 no . .
C12 H12 0.950 no . .
C20 H20 0.950 no . .
C21 H21 0.950 no . .
C23 H23 0.950 no . .
C24 H24 0.950 no . .
C26 H26 1.000 no . .
C27 H27A 0.980 no . .
C27 H27B 0.980 no . .
C27 H27C 0.980 no . .
C28 H28A 0.980 no . .
C28 H28B 0.980 no . .
C28 H28C 0.980 no . .
C29 H29 1.000 no . .
C30 H30A 0.980 no . .
C30 H30B 0.980 no . .
C30 H30C 0.980 no . .
C31 H31A 0.980 no . .
C31 H31B 0.980 no . .
C31 H31C 0.980 no . .
C33 H33 0.950 no . .
C34 H34 0.950 no . .
C36 H36 0.950 no . .
C37 H37 0.950 no . .
C39 H39A 0.980 no . .
C39 H39B 0.980 no . .
C39 H39C 0.980 no . .
C40 H40A 0.980 no . .
C40 H40B 0.980 no . .
C40 H40C 0.980 no . .
C41 H41A 0.980 no . .
C41 H41B 0.980 no . .
C41 H41C 0.980 no . .
C43 H43 0.950 no . .
C44 H44 0.950 no . .
C46 H46 0.950 no . .
C47 H47 0.950 no . .
C49 H49A 0.980 no . .
C49 H49B 0.980 no . .
C49 H49C 0.980 no . .
C50 H50A 0.980 no . .
C50 H50B 0.980 no . .
C50 H50C 0.980 no . .
C51 H51A 0.980 no . .
C51 H51B 0.980 no . .
C51 H51C 0.980 no . .

loop_
_geom_contact_atom_site_label_1
_geom_contact_atom_site_label_2
_geom_contact_distance
_geom_contact_publ_flag
_geom_contact_site_symmetry_1
_geom_contact_site_symmetry_2
N16 C1 3.5783(17) no . .
N16 C17 3.3710(18) no . .
N16 C32 3.1495(17) no . .
N16 C33 3.4693(17) no . .
N16 C37 3.2895(18) no . .
N18 C1 3.5140(16) no . .
N18 C12 3.3474(16) no . .
N18 C15 3.4025(18) no . .
C1 C32 3.2864(18) no . .
C1 C33 3.4077(19) no . .
C2 C5 2.7930(15) no . .
C2 C15 3.1045(17) no . .
C2 C33 3.1391(19) no . .
C3 C6 2.8670(17) no . .
C3 C14 3.2820(17) no . .
C3 C15 3.2477(18) no . .
C4 C7 2.7559(18) no . .
C4 C20 3.3028(18) no . .
C4 C24 3.4261(17) no . .
C4 C33 3.5820(18) no . .
C4 C37 3.0094(18) no . .
C5 C43 3.2835(19) no . .
C5 C47 3.4378(17) no . .
C6 C9 3.2850(17) no . .
C6 C20 3.4675(17) no . .
C6 C24 3.2643(17) no . .
C7 C43 3.5648(18) no . .
C7 C47 3.2481(16) no . .
C8 C11 2.7750(18) no . .
C8 C42 3.1524(17) no . .
C8 C47 3.5596(16) no . .
C9 C12 2.8129(17) no . .
C9 C42 3.1959(17) no . .
C9 C47 3.3704(17) no . .
C10 C13 2.7830(18) no . .
C12 C14 3.2077(18) no . .
C12 C17 3.0055(18) no . .
C13 C17 2.9840(17) no . .
C14 C32 3.4067(18) no . .
C14 C33 3.3650(19) no . .
C15 C32 2.9305(18) no . .
C15 C33 3.1016(19) no . .
C15 C37 3.5467(19) no . .
C19 C22 2.8095(17) no . .
C19 C42 2.8977(17) no . .
C19 C43 3.2609(19) no . .
C20 C23 2.7659(17) no . .
C21 C24 2.7713(17) no . .
C21 C26 3.2455(17) no . .
C21 C28 3.3158(19) no . .
C21 C29 2.9975(17) no . .
C21 C31 3.419(2) no . .
C22 C27 2.905(2) no . .
C22 C28 3.1736(18) no . .
C22 C31 2.832(2) no . .
C23 C26 3.4134(18) no . .
C23 C27 3.339(2) no . .
C23 C29 3.4671(18) no . .
C23 C31 3.435(2) no . .
C24 C42 3.2488(19) no . .
C24 C47 3.5670(19) no . .
C26 C30 2.925(2) no . .
C28 C29 3.112(2) no . .
C28 C30 3.522(2) no . .
C32 C35 2.8449(19) no . .
C33 C36 2.7641(17) no . .
C34 C37 2.7657(17) no . .
C34 C39 2.906(2) no . .
C34 C41 3.565(2) no . .
C36 C40 3.050(2) no . .
C36 C41 3.054(2) no . .
C42 C45 2.8251(17) no . .
C43 C46 2.7725(17) no . .
C44 C47 2.763(2) no . .
C44 C49 3.050(2) no . .
C44 C50 3.046(2) no . .
C46 C50 3.593(2) no . .
C46 C51 2.883(2) no . .
N18 C1 3.2814(17) no . 2_656
N18 C13 3.3967(18) no . 2_656
N18 C14 3.5754(17) no . 2_656
N18 C30 3.445(2) no . 2_655
N18 C40 3.498(2) no . 2_756
C1 N18 3.2814(17) no . 2_656
C10 C36 3.5875(16) no . 1_455
C10 C40 3.594(2) no . 1_455
C11 C40 3.563(2) no . 1_455
C12 C17 3.5692(19) no . 2_656
C13 N18 3.3967(18) no . 2_656
C14 N18 3.5754(17) no . 2_656
C17 C12 3.5692(19) no . 2_656
C17 C17 3.5695(17) no . 2_656
C17 C29 3.5464(19) no . 2_655
C23 C24 3.591(2) no . 2_665
C24 C23 3.591(2) no . 2_665
C24 C24 3.470(2) no . 2_665
C29 C17 3.5464(19) no . 2_655
C30 N18 3.445(2) no . 2_655
C36 C10 3.5875(16) no . 1_655
C40 N18 3.498(2) no . 2_756
C40 C10 3.594(2) no . 1_655
C40 C11 3.563(2) no . 1_655
N16 H37 3.5801 no . .
N18 H12 2.5480 no . .
N25 H21 2.6805 no . .
N25 H23 2.5821 no . .
N25 H27A 3.3035 no . .
N25 H27B 2.7530 no . .
N25 H27C 2.5867 no . .
N25 H28A 2.8272 no . .
N25 H28B 3.3650 no . .
N25 H28C 2.7061 no . .
N25 H30A 2.7477 no . .
N25 H30B 2.6230 no . .
N25 H30C 3.3160 no . .
N25 H31A 2.5943 no . .
N25 H31B 2.6929 no . .
N25 H31C 3.2940 no . .
C1 H12 2.8866 no . .
C1 H33 2.9582 no . .
C2 H4 3.2450 no . .
C2 H33 2.8909 no . .
C3 H33 2.6596 no . .
C3 H37 2.6868 no . .
C4 H20 3.2709 no . .
C4 H24 3.4815 no . .
C4 H37 2.8484 no . .
C5 H20 2.6652 no . .
C5 H24 2.6638 no . .
C5 H43 3.2599 no . .
C5 H47 3.5161 no . .
C6 H4 3.2791 no . .
C6 H9 3.1144 no . .
C6 H20 3.5651 no . .
C6 H24 3.2263 no . .
C6 H43 2.7043 no . .
C6 H47 2.6288 no . .
C7 H9 2.8630 no . .
C7 H47 3.1406 no . .
C8 H10 3.2601 no . .
C8 H12 3.2925 no . .
C8 H47 3.4325 no . .
C9 H11 3.2675 no . .
C9 H47 3.4256 no . .
C10 H12 3.2765 no . .
C11 H9 3.2725 no . .
C12 H10 3.2723 no . .
C13 H9 3.2901 no . .
C13 H11 3.2605 no . .
C14 H12 3.0590 no . .
C14 H33 3.0732 no . .
C15 H33 3.2262 no . .
C17 H12 2.4546 no . .
C19 H4 2.6279 no . .
C19 H21 3.2716 no . .
C19 H23 3.2668 no . .
C19 H43 3.2359 no . .
C20 H4 3.2370 no . .
C20 H24 3.2549 no . .
C20 H31B 3.5922 no . .
C20 H43 3.2565 no . .
C21 H23 3.2537 no . .
C21 H27B 3.3460 no . .
C21 H28A 2.8121 no . .
C21 H28C 3.4267 no . .
C21 H29 2.7275 no . .
C21 H31B 2.8835 no . .
C22 H20 3.2708 no . .
C22 H24 3.2721 no . .
C22 H26 3.2769 no . .
C22 H27B 2.6901 no . .
C22 H27C 3.0240 no . .
C22 H28A 2.9787 no . .
C22 H28C 3.4320 no . .
C22 H29 2.6365 no . .
C22 H31A 3.0419 no . .
C22 H31B 2.5460 no . .
C23 H21 3.2544 no . .
C23 H27B 3.0530 no . .
C23 H27C 3.0987 no . .
C23 H31A 3.3013 no . .
C23 H31B 3.0600 no . .
C24 H4 3.4898 no . .
C24 H20 3.2539 no . .
C26 H21 3.2082 no . .
C26 H23 3.4880 no . .
C26 H29 2.8193 no . .
C26 H30A 2.6857 no . .
C26 H30B 3.0419 no . .
C27 H23 3.2556 no . .
C27 H28A 2.6809 no . .
C27 H28B 2.7205 no . .
C27 H28C 3.3533 no . .
C28 H21 2.8863 no . .
C28 H27A 2.7168 no . .
C28 H27B 2.6817 no . .
C28 H27C 3.3545 no . .
C28 H29 2.8974 no . .
C28 H30A 2.9886 no . .
C29 H21 2.8968 no . .
C29 H26 2.6864 no . .
C29 H28A 3.5187 no . .
C29 H28C 2.7611 no . .
C30 H26 2.5360 no . .
C30 H28C 3.0678 no . .
C30 H31A 2.7391 no . .
C30 H31B 3.3296 no . .
C30 H31C 2.6082 no . .
C31 H21 3.5750 no . .
C31 H30A 3.3300 no . .
C31 H30B 2.7422 no . .
C31 H30C 2.6029 no . .
C31 H49A 3.2032 no . .
C31 H49C 3.2261 no . .
C32 H4 2.5955 no . .
C32 H34 3.2764 no . .
C32 H36 3.2735 no . .
C33 H37 3.2571 no . .
C34 H36 3.2444 no . .
C34 H39A 2.8402 no . .
C34 H39B 2.7825 no . .
C34 H41A 3.4571 no . .
C35 H33 3.2884 no . .
C35 H37 3.2864 no . .
C35 H39A 2.7479 no . .
C35 H39B 2.7476 no . .
C35 H39C 3.3885 no . .
C35 H40A 2.6956 no . .
C35 H40B 2.7200 no . .
C35 H40C 3.3642 no . .
C35 H41A 2.6892 no . .
C35 H41B 2.6607 no . .
C35 H41C 3.3464 no . .
C36 H34 3.2455 no . .
C36 H40A 2.7417 no . .
C36 H40B 3.3146 no . .
C36 H41A 3.3379 no . .
C36 H41B 2.7334 no . .
C37 H4 2.6995 no . .
C37 H33 3.2578 no . .
C38 H34 2.7433 no . .
C38 H36 2.6755 no . .
C39 H34 2.5300 no . .
C39 H40A 3.3295 no . .
C39 H40B 2.6759 no . .
C39 H40C 2.6401 no . .
C39 H41A 2.6723 no . .
C39 H41B 3.3377 no . .
C39 H41C 2.6628 no . .
C40 H36 2.8346 no . .
C40 H39A 2.6799 no . .
C40 H39B 3.3286 no . .
C40 H39C 2.6377 no . .
C40 H41A 3.3367 no . .
C40 H41B 2.6844 no . .
C40 H41C 2.6534 no . .
C41 H36 2.9342 no . .
C41 H39A 3.3397 no . .
C41 H39B 2.6640 no . .
C41 H39C 2.6664 no . .
C41 H40A 2.6686 no . .
C41 H40B 3.3395 no . .
C41 H40C 2.6629 no . .
C42 H9 2.6184 no . .
C42 H24 3.2228 no . .
C42 H44 3.2671 no . .
C42 H46 3.2724 no . .
C43 H9 3.1036 no . .
C43 H47 3.2539 no . .
C44 H31B 3.3345 no . .
C44 H46 3.2514 no . .
C44 H49A 3.2891 no . .
C44 H49C 2.7584 no . .
C44 H50B 3.3123 no . .
C44 H50C 2.7323 no . .
C45 H43 3.2883 no . .
C45 H47 3.2761 no . .
C45 H49A 2.6880 no . .
C45 H49B 3.3607 no . .
C45 H49C 2.7042 no . .
C45 H50A 3.3524 no . .
C45 H50B 2.6891 no . .
C45 H50C 2.6754 no . .
C45 H51A 2.7174 no . .
C45 H51B 3.3887 no . .
C45 H51C 2.7738 no . .
C46 H9 3.3693 no . .
C46 H44 3.2492 no . .
C46 H49A 3.5343 no . .
C46 H50B 3.5024 no . .
C46 H51A 2.7333 no . .
C46 H51C 2.8407 no . .
C47 H9 2.7746 no . .
C47 H24 3.2193 no . .
C47 H43 3.2551 no . .
C48 H44 2.6761 no . .
C48 H46 2.7314 no . .
C49 H31A 3.3937 no . .
C49 H31B 3.5717 no . .
C49 H31C 3.4683 no . .
C49 H44 2.8762 no . .
C49 H50A 2.6913 no . .
C49 H50B 3.3580 no . .
C49 H50C 2.6973 no . .
C49 H51A 3.3471 no . .
C49 H51B 2.6985 no . .
C49 H51C 2.6574 no . .
C50 H44 2.8858 no . .
C50 H49A 3.3580 no . .
C50 H49B 2.7097 no . .
C50 H49C 2.6790 no . .
C50 H51A 2.6997 no . .
C50 H51B 2.6407 no . .
C50 H51C 3.3417 no . .
C51 H46 2.4993 no . .
C51 H49A 2.7086 no . .
C51 H49B 2.6491 no . .
C51 H49C 3.3460 no . .
C51 H50A 2.6613 no . .
C51 H50B 2.6797 no . .
C51 H50C 3.3420 no . .
H4 H20 3.2229 no . .
H4 H37 2.3941 no . .
H9 H10 2.3482 no . .
H9 H43 3.5531 no . .
H9 H47 3.0558 no . .
H10 H11 2.3253 no . .
H11 H12 2.3441 no . .
H20 H21 2.3303 no . .
H20 H43 3.2442 no . .
H21 H28A 2.3816 no . .
H21 H28C 2.8109 no . .
H21 H29 2.3405 no . .
H21 H31B 3.1589 no . .
H23 H24 2.3294 no . .
H23 H27B 3.1731 no . .
H23 H27C 2.7483 no . .
H23 H31A 3.2148 no . .
H23 H31B 3.4286 no . .
H24 H47 3.1821 no . .
H26 H27A 2.2958 no . .
H26 H27B 2.8447 no . .
H26 H27C 2.3747 no . .
H26 H28A 2.8491 no . .
H26 H28B 2.2999 no . .
H26 H28C 2.3822 no . .
H26 H29 3.1272 no . .
H26 H30A 2.1747 no . .
H26 H30B 2.4892 no . .
H26 H30C 3.4978 no . .
H27A H28A 2.9829 no . .
H27A H28B 2.5618 no . .
H27B H28A 2.4814 no . .
H27B H28B 2.9897 no . .
H27B H28C 3.5673 no . .
H27C H28A 3.5690 no . .
H28A H29 3.1825 no . .
H28B H30A 3.3865 no . .
H28C H29 2.3370 no . .
H28C H30A 2.4823 no . .
H29 H30A 2.3214 no . .
H29 H30B 2.8638 no . .
H29 H30C 2.4141 no . .
H29 H31A 2.8682 no . .
H29 H31B 2.3291 no . .
H29 H31C 2.4156 no . .
H30A H31C 3.4817 no . .
H30B H31A 2.6355 no . .
H30B H31C 2.9627 no . .
H30C H31A 2.9504 no . .
H30C H31B 3.4796 no . .
H30C H31C 2.3449 no . .
H31A H49A 2.7087 no . .
H31A H49C 3.2037 no . .
H31B H44 3.1909 no . .
H31B H49A 3.1868 no . .
H31B H49C 3.0636 no . .
H31C H49A 3.1977 no . .
H31C H49C 2.8729 no . .
H33 H34 2.3273 no . .
H34 H39A 2.3390 no . .
H34 H39B 2.2710 no . .
H34 H39C 3.4978 no . .
H36 H37 2.3164 no . .
H36 H40A 2.2560 no . .
H36 H40B 3.2535 no . .
H36 H41A 3.4147 no . .
H36 H41B 2.3733 no . .
H39A H40A 3.5803 no . .
H39A H40B 2.5078 no . .
H39A H40C 2.9442 no . .
H39A H41A 3.5683 no . .
H39A H41C 3.5623 no . .
H39B H40B 3.5780 no . .
H39B H40C 3.5308 no . .
H39B H41A 2.4776 no . .
H39B H41B 3.5630 no . .
H39B H41C 2.9374 no . .
H39C H40A 3.5314 no . .
H39C H40B 2.9346 no . .
H39C H40C 2.4241 no . .
H39C H41A 2.9551 no . .
H39C H41B 3.5603 no . .
H39C H41C 2.4700 no . .
H40A H41A 3.5710 no . .
H40A H41B 2.4955 no . .
H40A H41C 2.9291 no . .
H40B H41B 3.5795 no . .
H40B H41C 3.5533 no . .
H40C H41A 3.5518 no . .
H40C H41B 2.9665 no . .
H40C H41C 2.4562 no . .
H43 H44 2.3295 no . .
H44 H49A 3.2907 no . .
H44 H49C 2.3183 no . .
H44 H50B 3.3352 no . .
H44 H50C 2.3160 no . .
H46 H47 2.3289 no . .
H46 H51A 2.2092 no . .
H46 H51B 3.4647 no . .
H46 H51C 2.3375 no . .
H49A H50A 3.5932 no . .
H49A H50C 3.5830 no . .
H49A H51A 3.5869 no . .
H49A H51B 3.0325 no . .
H49A H51C 2.5011 no . .
H49B H50A 2.5232 no . .
H49B H50B 3.5984 no . .
H49B H50C 3.0035 no . .
H49B H51A 3.5613 no . .
H49B H51B 2.4814 no . .
H49B H51C 2.8837 no . .
H49C H50A 2.9491 no . .
H49C H50B 3.5782 no . .
H49C H50C 2.4967 no . .
H49C H51B 3.5736 no . .
H49C H51C 3.5708 no . .
H50A H51A 2.9798 no . .
H50A H51B 2.4374 no . .
H50A H51C 3.5457 no . .
H50B H51A 2.5205 no . .
H50B H51B 2.9200 no . .
H50B H51C 3.5876 no . .
H50C H51A 3.5938 no . .
H50C H51B 3.5401 no . .
N16 H10 2.7606 no . 1_655
N16 H31C 3.0198 no . 2_655
N16 H39A 3.3966 no . 2_756
N16 H40B 3.2321 no . 2_756
N16 H44 3.5287 no . 2_655
N16 H49C 2.9752 no . 2_655
N18 H12 3.4960 no . 2_656
N18 H26 3.5589 no . 1_546
N18 H27A 3.5829 no . 1_546
N18 H29 3.1659 no . 2_655
N18 H30A 3.3749 no . 2_655
N18 H30C 2.8733 no . 2_655
N18 H33 2.7478 no . 2_656
N18 H40C 2.7402 no . 2_756
C1 H29 3.4587 no . 2_655
C2 H27C 3.3314 no . 2_665
C2 H43 3.5426 no . 2_655
C3 H27C 2.9923 no . 2_665
C3 H43 3.5258 no . 2_655
C4 H23 3.3877 no . 2_665
C4 H27C 2.9435 no . 2_665
C4 H43 3.2273 no . 2_655
C4 H50B 3.4618 no . 1_655
C4 H51A 3.3828 no . 1_655
C5 H27C 3.1451 no . 2_665
C5 H43 3.1379 no . 2_655
C6 H20 3.4026 no . 2_655
C6 H27C 3.3603 no . 2_665
C6 H43 3.3501 no . 2_655
C7 H20 3.2194 no . 2_655
C7 H27C 3.4518 no . 2_665
C7 H43 3.4981 no . 2_655
C8 H20 3.0620 no . 2_655
C8 H21 2.9798 no . 2_655
C8 H40A 3.0413 no . 1_455
C9 H20 2.9977 no . 2_655
C9 H21 3.0909 no . 2_655
C9 H36 3.0204 no . 1_455
C9 H40A 2.8864 no . 1_455
C9 H50A 3.0285 no . 2_555
C9 H50C 3.3528 no . 2_555
C10 H21 3.2318 no . 2_655
C10 H36 3.2159 no . 1_455
C10 H40A 2.9813 no . 1_455
C10 H40B 3.3004 no . 1_455
C10 H50A 3.2130 no . 2_555
C10 H50C 3.3789 no . 2_555
C11 H21 3.2867 no . 2_655
C11 H28A 3.3918 no . 2_655
C11 H28C 3.2351 no . 2_655
C11 H34 3.2184 no . 2_656
C11 H39A 3.2524 no . 2_656
C11 H40A 3.2152 no . 1_455
C11 H40B 3.0140 no . 1_455
C12 H21 3.1628 no . 2_655
C12 H28C 3.2541 no . 2_655
C12 H29 3.2815 no . 2_655
C12 H34 3.4829 no . 2_656
C12 H40A 3.4080 no . 1_455
C12 H40B 3.3487 no . 1_455
C13 H21 2.9817 no . 2_655
C13 H29 3.3648 no . 2_655
C13 H40A 3.3346 no . 1_455
C14 H12 3.3267 no . 2_656
C14 H29 3.1659 no . 2_655
C14 H31C 3.2124 no . 2_655
C15 H31B 3.5372 no . 2_655
C15 H31C 2.8945 no . 2_655
C15 H40B 3.4199 no . 2_756
C17 H12 3.1907 no . 2_656
C17 H29 2.8732 no . 2_655
C17 H30C 3.1622 no . 2_655
C17 H31C 3.3093 no . 2_655
C17 H40C 3.0945 no . 2_756
C19 H51B 3.5314 no . 1_655
C20 H50A 2.8677 no . 1_655
C20 H51B 3.4189 no . 1_655
C21 H50A 3.2923 no . 1_655
C23 H24 3.1031 no . 2_665
C24 H23 3.3888 no . 2_665
C24 H24 3.1758 no . 2_665
C26 H30A 3.4384 no . 2_664
C27 H24 3.4280 no . 2_665
C27 H47 3.2395 no . 2_665
C28 H30A 3.3340 no . 2_664
C28 H30C 3.5402 no . 2_664
C28 H34 3.4696 no . 1_554
C28 H39A 3.5989 no . 1_554
C28 H39B 3.2825 no . 1_554
C28 H41C 3.3687 no . 2_765
C28 H49B 3.5959 no . 1_655
C30 H26 3.3757 no . 2_664
C30 H28B 3.1523 no . 2_664
C30 H28C 3.5178 no . 2_664
C30 H30A 3.2160 no . 2_664
C30 H34 3.3574 no . 2_665
C30 H39B 3.2128 no . 2_665
C31 H41A 3.1797 no . 2_665
C32 H27C 3.4505 no . 2_665
C33 H12 3.3353 no . 2_656
C33 H26 3.4493 no . 2_665
C33 H27C 3.4459 no . 2_665
C33 H30B 3.2878 no . 2_665
C34 H11 3.0316 no . 2_656
C34 H12 3.4444 no . 2_656
C34 H30B 2.7390 no . 2_665
C35 H30B 3.3965 no . 2_665
C36 H9 3.5146 no . 1_655
C36 H10 3.3025 no . 1_655
C36 H46 3.4099 no . 1_655
C37 H10 3.5143 no . 1_655
C37 H51A 3.2926 no . 1_655
C39 H11 3.3017 no . 2_656
C39 H28B 3.2152 no . 1_556
C39 H30B 3.4930 no . 2_665
C39 H39C 3.2534 no . 2_766
C39 H41C 3.2216 no . 2_766
C41 H27A 3.4893 no . 2_765
C41 H28B 3.5067 no . 2_765
C41 H31A 3.4275 no . 2_665
C41 H39C 3.2356 no . 2_766
C41 H49A 3.4121 no . 2_665
C42 H20 3.5017 no . 2_655
C43 H20 3.2640 no . 2_655
C44 H50B 3.4443 no . 2_555
C46 H36 3.0771 no . 1_455
C46 H37 3.5637 no . 1_455
C46 H51C 3.2807 no . 2_565
C47 H36 3.0754 no . 1_455
C47 H41B 3.4767 no . 1_455
C49 H41A 3.5642 no . 2_665
C50 H4 3.4290 no . 1_455
C50 H9 3.1025 no . 2_555
C50 H10 3.3461 no . 2_555
C50 H20 3.2977 no . 1_455
C51 H4 3.1215 no . 1_455
C51 H23 3.5837 no . 2_565
H4 C50 3.4290 no . 1_655
H4 C51 3.1215 no . 1_655
H4 H23 3.0077 no . 2_665
H4 H27C 3.3564 no . 2_665
H4 H50A 3.3593 no . 1_655
H4 H50B 2.7920 no . 1_655
H4 H51A 2.4360 no . 1_655
H4 H51B 3.0071 no . 1_655
H9 C36 3.5146 no . 1_455
H9 C50 3.1025 no . 2_555
H9 H20 2.8690 no . 2_655
H9 H21 3.5948 no . 2_655
H9 H36 2.7842 no . 1_455
H9 H37 3.5932 no . 1_455
H9 H40A 3.2943 no . 1_455
H9 H50A 2.6797 no . 2_555
H9 H50B 3.3837 no . 2_555
H9 H50C 2.7840 no . 2_555
H10 N16 2.7606 no . 1_455
H10 C36 3.3025 no . 1_455
H10 C37 3.5143 no . 1_455
H10 C50 3.3461 no . 2_555
H10 H36 3.1334 no . 1_455
H10 H37 3.5042 no . 1_455
H10 H39A 3.5875 no . 2_656
H10 H40A 3.4399 no . 1_455
H10 H49B 3.3792 no . 2_555
H10 H49C 3.1421 no . 2_555
H10 H50A 3.0069 no . 2_555
H10 H50C 2.8241 no . 2_555
H11 C34 3.0316 no . 2_656
H11 C39 3.3017 no . 2_656
H11 H28A 3.4058 no . 2_655
H11 H28C 3.1525 no . 2_655
H11 H34 2.4864 no . 2_656
H11 H39A 2.3989 no . 2_656
H11 H39B 3.5465 no . 2_656
H11 H40B 3.1519 no . 1_455
H12 N18 3.4960 no . 2_656
H12 C14 3.3267 no . 2_656
H12 C17 3.1907 no . 2_656
H12 C33 3.3353 no . 2_656
H12 C34 3.4444 no . 2_656
H12 H28C 3.1723 no . 2_655
H12 H29 3.1984 no . 2_655
H12 H33 2.8383 no . 2_656
H12 H34 3.0341 no . 2_656
H20 C6 3.4026 no . 2_655
H20 C7 3.2194 no . 2_655
H20 C8 3.0620 no . 2_655
H20 C9 2.9977 no . 2_655
H20 C42 3.5017 no . 2_655
H20 C43 3.2640 no . 2_655
H20 C50 3.2977 no . 1_655
H20 H9 2.8690 no . 2_655
H20 H43 2.8649 no . 2_655
H20 H50A 2.4890 no . 1_655
H20 H50B 3.2881 no . 1_655
H21 C8 2.9798 no . 2_655
H21 C9 3.0909 no . 2_655
H21 C10 3.2318 no . 2_655
H21 C11 3.2867 no . 2_655
H21 C12 3.1628 no . 2_655
H21 C13 2.9817 no . 2_655
H21 H9 3.5948 no . 2_655
H21 H50A 3.2537 no . 1_655
H23 C4 3.3877 no . 2_665
H23 C24 3.3888 no . 2_665
H23 C51 3.5837 no . 2_565
H23 H4 3.0077 no . 2_665
H23 H24 3.0231 no . 2_665
H23 H51A 3.1337 no . 2_565
H23 H51B 3.3651 no . 2_565
H24 C23 3.1031 no . 2_665
H24 C24 3.1758 no . 2_665
H24 C27 3.4280 no . 2_665
H24 H23 3.0231 no . 2_665
H24 H24 3.1517 no . 2_665
H24 H27B 2.8256 no . 2_665
H24 H27C 3.1442 no . 2_665
H24 H51B 3.0587 no . 2_565
H24 H51C 3.5273 no . 2_565
H26 N18 3.5589 no . 1_564
H26 C30 3.3757 no . 2_664
H26 C33 3.4493 no . 2_665
H26 H30A 2.6653 no . 2_664
H26 H30C 3.2688 no . 2_664
H26 H33 2.9858 no . 2_665
H27A N18 3.5829 no . 1_564
H27A C41 3.4893 no . 2_765
H27A H40A 3.2856 no . 2_765
H27A H40C 3.1906 no . 2_765
H27A H41B 3.1339 no . 2_765
H27A H41C 2.9839 no . 2_765
H27A H47 2.8696 no . 2_665
H27B H24 2.8256 no . 2_665
H27B H47 2.9530 no . 2_665
H27B H49B 3.3889 no . 1_655
H27B H51B 3.0922 no . 1_655
H27C C2 3.3314 no . 2_665
H27C C3 2.9923 no . 2_665
H27C C4 2.9435 no . 2_665
H27C C5 3.1451 no . 2_665
H27C C6 3.3603 no . 2_665
H27C C7 3.4518 no . 2_665
H27C C32 3.4505 no . 2_665
H27C C33 3.4459 no . 2_665
H27C H4 3.3564 no . 2_665
H27C H24 3.1442 no . 2_665
H27C H33 3.1570 no . 2_665
H27C H47 3.3787 no . 2_665
H28A C11 3.3918 no . 2_655
H28A H11 3.4058 no . 2_655
H28A H39A 3.5305 no . 1_554
H28A H39B 3.5950 no . 1_554
H28A H41C 3.4089 no . 2_765
H28A H49B 2.7312 no . 1_655
H28B C30 3.1523 no . 2_664
H28B C39 3.2152 no . 1_554
H28B C41 3.5067 no . 2_765
H28B H30A 3.0237 no . 2_664
H28B H30B 3.0854 no . 2_664
H28B H30C 2.8171 no . 2_664
H28B H34 3.2478 no . 1_554
H28B H39A 3.1556 no . 1_554
H28B H39B 2.5194 no . 1_554
H28B H39C 3.5482 no . 1_554
H28B H41C 2.5610 no . 2_765
H28C C11 3.2351 no . 2_655
H28C C12 3.2541 no . 2_655
H28C C30 3.5178 no . 2_664
H28C H11 3.1525 no . 2_655
H28C H12 3.1723 no . 2_655
H28C H30A 3.1034 no . 2_664
H28C H30B 3.2729 no . 2_664
H28C H34 2.8553 no . 1_554
H28C H39A 3.5343 no . 1_554
H28C H39B 3.3187 no . 1_554
H29 N18 3.1659 no . 2_655
H29 C1 3.4587 no . 2_655
H29 C12 3.2815 no . 2_655
H29 C13 3.3648 no . 2_655
H29 C14 3.1659 no . 2_655
H29 C17 2.8732 no . 2_655
H29 H12 3.1984 no . 2_655
H30A N18 3.3749 no . 2_655
H30A C26 3.4384 no . 2_664
H30A C28 3.3340 no . 2_664
H30A C30 3.2160 no . 2_664
H30A H26 2.6653 no . 2_664
H30A H28B 3.0237 no . 2_664
H30A H28C 3.1034 no . 2_664
H30A H30A 2.3041 no . 2_664
H30A H30B 3.3929 no . 2_664
H30A H34 3.5953 no . 2_665
H30B C33 3.2878 no . 2_665
H30B C34 2.7390 no . 2_665
H30B C35 3.3965 no . 2_665
H30B C39 3.4930 no . 2_665
H30B H28B 3.0854 no . 2_664
H30B H28C 3.2729 no . 2_664
H30B H30A 3.3929 no . 2_664
H30B H33 3.3867 no . 2_665
H30B H34 2.4496 no . 2_665
H30B H39B 2.6350 no . 2_665
H30B H41A 3.1459 no . 2_665
H30C N18 2.8733 no . 2_655
H30C C17 3.1622 no . 2_655
H30C C28 3.5402 no . 2_664
H30C H26 3.2688 no . 2_664
H30C H28B 2.8171 no . 2_664
H30C H39B 2.9189 no . 2_665
H30C H39C 3.3099 no . 1_454
H30C H40C 3.0617 no . 1_454
H30C H41A 3.4690 no . 2_665
H31A C41 3.4275 no . 2_665
H31A H41A 2.5237 no . 2_665
H31A H41B 3.5830 no . 2_665
H31B C15 3.5372 no . 2_655
H31C N16 3.0198 no . 2_655
H31C C14 3.2124 no . 2_655
H31C C15 2.8945 no . 2_655
H31C C17 3.3093 no . 2_655
H31C H39C 3.3928 no . 1_454
H31C H41A 2.9978 no . 2_665
H33 N18 2.7478 no . 2_656
H33 H12 2.8383 no . 2_656
H33 H26 2.9858 no . 2_665
H33 H27C 3.1570 no . 2_665
H33 H30B 3.3867 no . 2_665
H34 C11 3.2184 no . 2_656
H34 C12 3.4829 no . 2_656
H34 C28 3.4696 no . 1_556
H34 C30 3.3574 no . 2_665
H34 H11 2.4864 no . 2_656
H34 H12 3.0341 no . 2_656
H34 H28B 3.2478 no . 1_556
H34 H28C 2.8553 no . 1_556
H34 H30A 3.5953 no . 2_665
H34 H30B 2.4496 no . 2_665
H36 C9 3.0204 no . 1_655
H36 C10 3.2159 no . 1_655
H36 C46 3.0771 no . 1_655
H36 C47 3.0754 no . 1_655
H36 H9 2.7842 no . 1_655
H36 H10 3.1334 no . 1_655
H36 H46 2.8766 no . 1_655
H36 H47 2.8755 no . 1_655
H37 C46 3.5637 no . 1_655
H37 H9 3.5932 no . 1_655
H37 H10 3.5042 no . 1_655
H37 H44 3.2008 no . 2_655
H37 H46 3.3803 no . 1_655
H37 H50B 2.7048 no . 1_655
H37 H50C 3.0830 no . 2_655
H37 H51A 2.8444 no . 1_655
H39A N16 3.3966 no . 2_756
H39A C11 3.2524 no . 2_656
H39A C28 3.5989 no . 1_556
H39A H10 3.5875 no . 2_656
H39A H11 2.3989 no . 2_656
H39A H28A 3.5305 no . 1_556
H39A H28B 3.1556 no . 1_556
H39A H28C 3.5343 no . 1_556
H39A H41C 3.5657 no . 2_766
H39B C28 3.2825 no . 1_556
H39B C30 3.2128 no . 2_665
H39B H11 3.5465 no . 2_656
H39B H28A 3.5950 no . 1_556
H39B H28B 2.5194 no . 1_556
H39B H28C 3.3187 no . 1_556
H39B H30B 2.6350 no . 2_665
H39B H30C 2.9189 no . 2_665
H39B H39C 2.8758 no . 2_766
H39B H41C 2.8508 no . 2_766
H39C C39 3.2534 no . 2_766
H39C C41 3.2356 no . 2_766
H39C H28B 3.5482 no . 1_556
H39C H30C 3.3099 no . 1_656
H39C H31C 3.3928 no . 1_656
H39C H39B 2.8758 no . 2_766
H39C H39C 2.8291 no . 2_766
H39C H41A 2.8691 no . 2_766
H39C H41C 2.7977 no . 2_766
H40A C8 3.0413 no . 1_655
H40A C9 2.8864 no . 1_655
H40A C10 2.9813 no . 1_655
H40A C11 3.2152 no . 1_655
H40A C12 3.4080 no . 1_655
H40A C13 3.3346 no . 1_655
H40A H9 3.2943 no . 1_655
H40A H10 3.4399 no . 1_655
H40A H27A 3.2856 no . 2_765
H40A H47 3.2293 no . 1_655
H40B N16 3.2321 no . 2_756
H40B C10 3.3004 no . 1_655
H40B C11 3.0140 no . 1_655
H40B C12 3.3487 no . 1_655
H40B C15 3.4199 no . 2_756
H40B H11 3.1519 no . 1_655
H40C N18 2.7402 no . 2_756
H40C C17 3.0945 no . 2_756
H40C H27A 3.1906 no . 2_765
H40C H30C 3.0617 no . 1_656
H41A C31 3.1797 no . 2_665
H41A C49 3.5642 no . 2_665
H41A H30B 3.1459 no . 2_665
H41A H30C 3.4690 no . 2_665
H41A H31A 2.5237 no . 2_665
H41A H31C 2.9978 no . 2_665
H41A H39C 2.8691 no . 2_766
H41A H49A 2.9833 no . 2_665
H41A H49B 3.4651 no . 2_665
H41B C47 3.4767 no . 1_655
H41B H27A 3.1339 no . 2_765
H41B H31A 3.5830 no . 2_665
H41B H46 3.2108 no . 1_655
H41B H47 2.7489 no . 1_655
H41B H49A 3.0857 no . 2_665
H41B H49B 3.4571 no . 2_665
H41C C28 3.3687 no . 2_765
H41C C39 3.2216 no . 2_766
H41C H27A 2.9839 no . 2_765
H41C H28A 3.4089 no . 2_765
H41C H28B 2.5610 no . 2_765
H41C H39A 3.5657 no . 2_766
H41C H39B 2.8508 no . 2_766
H41C H39C 2.7977 no . 2_766
H41C H49B 3.4819 no . 2_665
H43 C2 3.5426 no . 2_655
H43 C3 3.5258 no . 2_655
H43 C4 3.2273 no . 2_655
H43 C5 3.1379 no . 2_655
H43 C6 3.3501 no . 2_655
H43 C7 3.4981 no . 2_655
H43 H20 2.8649 no . 2_655
H44 N16 3.5287 no . 2_655
H44 H37 3.2008 no . 2_655
H44 H50B 3.3165 no . 2_555
H46 C36 3.4099 no . 1_455
H46 H36 2.8766 no . 1_455
H46 H37 3.3803 no . 1_455
H46 H41B 3.2108 no . 1_455
H46 H49A 3.5268 no . 2_565
H46 H51C 2.8868 no . 2_565
H47 C27 3.2395 no . 2_665
H47 H27A 2.8696 no . 2_665
H47 H27B 2.9530 no . 2_665
H47 H27C 3.3787 no . 2_665
H47 H36 2.8755 no . 1_455
H47 H40A 3.2293 no . 1_455
H47 H41B 2.7489 no . 1_455
H49A C41 3.4121 no . 2_665
H49A H41A 2.9833 no . 2_665
H49A H41B 3.0857 no . 2_665
H49A H46 3.5268 no . 2_565
H49B C28 3.5959 no . 1_455
H49B H10 3.3792 no . 2_555
H49B H27B 3.3889 no . 1_455
H49B H28A 2.7312 no . 1_455
H49B H41A 3.4651 no . 2_665
H49B H41B 3.4571 no . 2_665
H49B H41C 3.4819 no . 2_665
H49C N16 2.9752 no . 2_655
H49C H10 3.1421 no . 2_555
H50A C9 3.0285 no . 2_555
H50A C10 3.2130 no . 2_555
H50A C20 2.8677 no . 1_455
H50A C21 3.2923 no . 1_455
H50A H4 3.3593 no . 1_455
H50A H9 2.6797 no . 2_555
H50A H10 3.0069 no . 2_555
H50A H20 2.4890 no . 1_455
H50A H21 3.2537 no . 1_455
H50B C4 3.4618 no . 1_455
H50B C44 3.4443 no . 2_555
H50B H4 2.7920 no . 1_455
H50B H9 3.3837 no . 2_555
H50B H20 3.2881 no . 1_455
H50B H37 2.7048 no . 1_455
H50B H44 3.3165 no . 2_555
H50B H50B 3.4166 no . 2_555
H50B H50C 3.1877 no . 2_555
H50C C9 3.3528 no . 2_555
H50C C10 3.3789 no . 2_555
H50C H9 2.7840 no . 2_555
H50C H10 2.8241 no . 2_555
H50C H37 3.0830 no . 2_655
H50C H50B 3.1877 no . 2_555
H51A C4 3.3828 no . 1_455
H51A C37 3.2926 no . 1_455
H51A H4 2.4360 no . 1_455
H51A H23 3.1337 no . 2_565
H51A H37 2.8444 no . 1_455
H51B C19 3.5314 no . 1_455
H51B C20 3.4189 no . 1_455
H51B H4 3.0071 no . 1_455
H51B H23 3.3651 no . 2_565
H51B H24 3.0587 no . 2_565
H51B H27B 3.0922 no . 1_455
H51C C46 3.2807 no . 2_565
H51C H24 3.5273 no . 2_565
H51C H46 2.8868 no . 2_565
H51C H51C 3.2397 no . 2_565

loop_
_geom_torsion_atom_site_label_1
_geom_torsion_atom_site_label_2
_geom_torsion_atom_site_label_3
_geom_torsion_atom_site_label_4
_geom_torsion
_geom_torsion_publ_flag
_geom_torsion_site_symmetry_1
_geom_torsion_site_symmetry_2
_geom_torsion_site_symmetry_3
_geom_torsion_site_symmetry_4
C22 N25 C26 C27 -54.24(12) no . . . .
C22 N25 C26 C28 72.16(13) no . . . .
C26 N25 C22 C21 -78.46(14) no . . . .
C26 N25 C22 C23 106.15(11) no . . . .
C22 N25 C29 C30 177.36(8) no . . . .
C22 N25 C29 C31 56.63(11) no . . . .
C29 N25 C22 C21 56.20(14) no . . . .
C29 N25 C22 C23 -119.19(11) no . . . .
C26 N25 C29 C30 -48.65(12) no . . . .
C26 N25 C29 C31 -169.37(8) no . . . .
C29 N25 C26 C27 173.40(8) no . . . .
C29 N25 C26 C28 -60.20(12) no . . . .
C2 C1 C13 C8 9.34(12) no . . . .
C2 C1 C13 C12 -175.04(10) no . . . .
C13 C1 C2 C3 168.00(10) no . . . .
C13 C1 C2 C7 -8.52(11) no . . . .
C2 C1 C14 C15 -6.7(2) no . . . .
C2 C1 C14 C17 179.25(10) no . . . .
C14 C1 C2 C3 -22.4(2) no . . . .
C14 C1 C2 C7 161.03(11) no . . . .
C13 C1 C14 C15 161.08(11) no . . . .
C13 C1 C14 C17 -12.97(19) no . . . .
C14 C1 C13 C8 -160.62(11) no . . . .
C14 C1 C13 C12 15.0(2) no . . . .
C1 C2 C3 C4 173.95(10) no . . . .
C1 C2 C3 C32 -16.22(19) no . . . .
C1 C2 C7 C6 -177.92(9) no . . . .
C1 C2 C7 C8 4.64(12) no . . . .
C3 C2 C7 C6 5.08(16) no . . . .
C3 C2 C7 C8 -172.35(9) no . . . .
C7 C2 C3 C4 -9.89(15) no . . . .
C7 C2 C3 C32 159.93(9) no . . . .
C2 C3 C4 C5 7.27(17) no . . . .
C2 C3 C32 C33 -42.91(17) no . . . .
C2 C3 C32 C37 144.40(11) no . . . .
C4 C3 C32 C33 126.86(11) no . . . .
C4 C3 C32 C37 -45.82(15) no . . . .
C32 C3 C4 C5 -163.50(10) no . . . .
C3 C4 C5 C6 0.52(18) no . . . .
C3 C4 C5 C19 175.60(10) no . . . .
C4 C5 C6 C7 -5.66(16) no . . . .
C4 C5 C6 C42 169.13(10) no . . . .
C4 C5 C19 C20 82.74(15) no . . . .
C4 C5 C19 C24 -99.55(13) no . . . .
C6 C5 C19 C20 -102.18(12) no . . . .
C6 C5 C19 C24 75.54(15) no . . . .
C19 C5 C6 C7 179.27(9) no . . . .
C19 C5 C6 C42 -5.94(16) no . . . .
C5 C6 C7 C2 2.91(16) no . . . .
C5 C6 C7 C8 179.76(10) no . . . .
C5 C6 C42 C43 74.90(15) no . . . .
C5 C6 C42 C47 -101.85(12) no . . . .
C7 C6 C42 C43 -110.61(13) no . . . .
C7 C6 C42 C47 72.65(15) no . . . .
C42 C6 C7 C2 -171.69(10) no . . . .
C42 C6 C7 C8 5.16(19) no . . . .
C2 C7 C8 C9 -177.73(10) no . . . .
C2 C7 C8 C13 1.24(12) no . . . .
C6 C7 C8 C9 5.1(2) no . . . .
C6 C7 C8 C13 -175.94(11) no . . . .
C7 C8 C9 C10 -178.58(10) no . . . .
C7 C8 C13 C1 -6.59(12) no . . . .
C7 C8 C13 C12 177.17(9) no . . . .
C9 C8 C13 C1 172.51(9) no . . . .
C9 C8 C13 C12 -3.72(16) no . . . .
C13 C8 C9 C10 2.55(16) no . . . .
C8 C9 C10 C11 0.63(17) no . . . .
C9 C10 C11 C12 -2.70(18) no . . . .
C10 C11 C12 C13 1.52(18) no . . . .
C11 C12 C13 C1 -173.53(10) no . . . .
C11 C12 C13 C8 1.67(17) no . . . .
C5 C19 C20 C21 176.67(10) no . . . .
C5 C19 C24 C23 -176.80(10) no . . . .
C20 C19 C24 C23 0.96(19) no . . . .
C24 C19 C20 C21 -1.09(19) no . . . .
C19 C20 C21 C22 -0.01(19) no . . . .
C20 C21 C22 N25 -174.15(11) no . . . .
C20 C21 C22 C23 1.23(19) no . . . .
N25 C22 C23 C24 174.25(11) no . . . .
C21 C22 C23 C24 -1.4(2) no . . . .
C22 C23 C24 C19 0.3(2) no . . . .
C3 C32 C33 C34 -172.32(10) no . . . .
C3 C32 C37 C36 171.93(10) no . . . .
C33 C32 C37 C36 -0.93(17) no . . . .
C37 C32 C33 C34 0.62(17) no . . . .
C32 C33 C34 C35 0.92(17) no . . . .
C33 C34 C35 C36 -2.07(17) no . . . .
C33 C34 C35 C38 174.75(10) no . . . .
C34 C35 C36 C37 1.76(17) no . . . .
C34 C35 C38 C39 4.94(16) no . . . .
C34 C35 C38 C40 126.41(11) no . . . .
C34 C35 C38 C41 -114.82(12) no . . . .
C36 C35 C38 C39 -178.33(9) no . . . .
C36 C35 C38 C40 -56.85(14) no . . . .
C36 C35 C38 C41 61.91(13) no . . . .
C38 C35 C36 C37 -175.18(9) no . . . .
C35 C36 C37 C32 -0.29(17) no . . . .
C6 C42 C43 C44 -177.06(10) no . . . .
C6 C42 C47 C46 177.03(10) no . . . .
C43 C42 C47 C46 0.16(18) no . . . .
C47 C42 C43 C44 -0.30(18) no . . . .
C42 C43 C44 C45 0.3(2) no . . . .
C43 C44 C45 C46 -0.14(19) no . . . .
C43 C44 C45 C48 -179.61(11) no . . . .
C44 C45 C46 C47 -0.01(19) no . . . .
C44 C45 C48 C49 -59.16(16) no . . . .
C44 C45 C48 C50 60.34(15) no . . . .
C44 C45 C48 C51 -179.93(11) no . . . .
C46 C45 C48 C49 121.40(13) no . . . .
C46 C45 C48 C50 -119.10(13) no . . . .
C46 C45 C48 C51 0.63(18) no . . . .
C48 C45 C46 C47 179.44(11) no . . . .
C45 C46 C47 C42 -0.00(19) no . . . .
